data_1505090
loop_
_publ_author_name
'Fei, Zhaofu'
'Ang, Wee Han'
'Zhao, Dongbin'
'Scopelliti, Rosario'
'Zvereva, Elena E.'
'Katsyuba, Sergey A.'
'Dyson, Paul J.'

_publ_section_title
;
 Revisiting ether-derivatized imidazolium-based ionic liquids.
;
_journal_issue 34
_journal_name_full 'The journal of physical chemistry. B'
_journal_page_first 10095
_journal_page_last 10108
_journal_paper_doi 10.1021/jp073419l
_journal_volume 111
_journal_year 2007
_chemical_formula_moiety 'C8 H15 N2 O2, I'
_chemical_formula_sum 'C8 H15 I N2 O2'
_chemical_formula_weight 298.12
_chemical_name_systematic
; 
 ? 
;
_space_group_IT_number 14
_symmetry_cell_setting monoclinic
_symmetry_space_group_name_Hall '-P 2yn'
_symmetry_space_group_name_H-M 'P 1 21/n 1'
_atom_sites_solution_hydrogens geom
_atom_sites_solution_primary direct
_atom_sites_solution_secondary difmap
_audit_creation_method SHELXL-97
_cell_angle_alpha 90.00
_cell_angle_beta 106.029(5)
_cell_angle_gamma 90.00
_cell_formula_units_Z 4
_cell_length_a 9.5223(5)
_cell_length_b 8.0828(4)
_cell_length_c 15.4060(12)
_cell_measurement_reflns_used 88
_cell_measurement_temperature 100(2)
_cell_measurement_theta_max 22.29
_cell_measurement_theta_min 8.20
_cell_volume 1139.65(12)
_computing_cell_refinement 'DriAx/lsq (Duisenberg & Schreurs, 1989-2000)'
_computing_data_collection 'COLLECT (Bruker AXS BV, 1997-2004)'
_computing_data_reduction 'Eval CCD (Duisenberg & Schreurs, 1990-2000)'
_computing_molecular_graphics 'Crystal Impact DIAMOND'
_computing_publication_material 'Bruker SHELXTL'
_computing_structure_refinement 'SHELXL-97 (Sheldrick, 1997)'
_computing_structure_solution 'SiR92 (Altomare et al, 1993)'
_diffrn_ambient_temperature 100(2)
_diffrn_measured_fraction_theta_full 0.991
_diffrn_measured_fraction_theta_max 0.991
_diffrn_measurement_device_type 'Bruker Nonius APEX II CCD'
_diffrn_measurement_method 'phi and omega scans'
_diffrn_radiation_monochromator graphite
_diffrn_radiation_source 'sealed tube'
_diffrn_radiation_type MoK\a
_diffrn_radiation_wavelength 0.71073
_diffrn_reflns_av_R_equivalents 0.0208
_diffrn_reflns_av_sigmaI/netI 0.0130
_diffrn_reflns_limit_h_max 11
_diffrn_reflns_limit_h_min -11
_diffrn_reflns_limit_k_max 9
_diffrn_reflns_limit_k_min -9
_diffrn_reflns_limit_l_max 18
_diffrn_reflns_limit_l_min -18
_diffrn_reflns_number 12332
_diffrn_reflns_theta_full 25.02
_diffrn_reflns_theta_max 25.02
_diffrn_reflns_theta_min 2.87
_exptl_absorpt_coefficient_mu 2.785
_exptl_absorpt_correction_T_max 1.0
_exptl_absorpt_correction_T_min 0.7832
_exptl_absorpt_correction_type multi-scan
_exptl_absorpt_process_details
; 
SADABS, 
Area Detector Absorption and Other Corrections Release 2.03, 
Bruker AXS, 
Madison, Wisconsin, USA' 
;
_exptl_crystal_colour colourless
_exptl_crystal_density_diffrn 1.738
_exptl_crystal_density_method 'not measured'
_exptl_crystal_description prismatic
_exptl_crystal_F_000 584
_exptl_crystal_size_max 0.43
_exptl_crystal_size_mid 0.34
_exptl_crystal_size_min 0.28
_refine_diff_density_max 0.291
_refine_diff_density_min -0.314
_refine_diff_density_rms 0.056
_refine_ls_extinction_method none
_refine_ls_goodness_of_fit_ref 1.135
_refine_ls_hydrogen_treatment constr
_refine_ls_matrix_type full
_refine_ls_number_parameters 120
_refine_ls_number_reflns 1997
_refine_ls_number_restraints 0
_refine_ls_restrained_S_all 1.135
_refine_ls_R_factor_all 0.0164
_refine_ls_R_factor_gt 0.0134
_refine_ls_shift/su_max 0.003
_refine_ls_shift/su_mean 0.000
_refine_ls_structure_factor_coef Fsqd
_refine_ls_weighting_details 'calc w=1/[\s^2^(Fo^2^)+(0.0070P)^2^+0.8514P] where P=(Fo^2^+2Fc^2^)/3'
_refine_ls_weighting_scheme calc
_refine_ls_wR_factor_gt 0.0270
_refine_ls_wR_factor_ref 0.0285
_reflns_number_gt 1843
_reflns_number_total 1997
_reflns_threshold_expression >2sigma(I)
_cod_data_source_file jp073419lsi20070504_092028.cif
_cod_data_source_block 4I_pd352
_cod_original_sg_symbol_H-M P2(1)/n
_cod_database_code 1505090

loop_
_symmetry_equiv_pos_as_xyz
'x, y, z'
'-x+1/2, y+1/2, -z+1/2'
'-x, -y, -z'
'x-1/2, -y-1/2, z-1/2'

loop_
_atom_site_label
_atom_site_type_symbol
_atom_site_fract_x
_atom_site_fract_y
_atom_site_fract_z
_atom_site_U_iso_or_equiv
_atom_site_adp_type
_atom_site_occupancy
_atom_site_symmetry_multiplicity
_atom_site_calc_flag
_atom_site_refinement_flags
I1 I 0.286962(14) 0.713878(14) 0.961518(8) 0.01709(5) Uani 1 1 d .
O1 O 0.17903(14) 0.16179(15) 1.06768(8) 0.0160(3) Uani 1 1 d .
O2 O 0.35602(15) 0.11262(15) 1.24421(8) 0.0186(3) Uani 1 1 d .
N1 N 0.06094(17) 0.04409(18) 0.78929(10) 0.0154(3) Uani 1 1 d .
N2 N 0.11321(17) 0.19950(18) 0.90835(10) 0.0149(3) Uani 1 1 d .
C7 C 0.3910(2) 0.0429(2) 1.16727(13) 0.0191(4) Uani 1 1 d .
H7A H 0.3447 -0.0672 1.1534 0.023 Uiso 1 1 calc R
H7B H 0.4981 0.0289 1.1803 0.023 Uiso 1 1 calc R
C4 C -0.0030(2) -0.0902(2) 0.72663(14) 0.0230(4) Uani 1 1 d .
H4A H 0.0624 -0.1863 0.7388 0.034 Uiso 1 1 calc R
H4B H -0.0160 -0.0530 0.6644 0.034 Uiso 1 1 calc R
H4C H -0.0980 -0.1211 0.7349 0.034 Uiso 1 1 calc R
C8 C 0.3793(2) -0.0037(2) 1.31628(13) 0.0226(4) Uani 1 1 d .
H8A H 0.3179 -0.1013 1.2961 0.034 Uiso 1 1 calc R
H8B H 0.3537 0.0471 1.3676 0.034 Uiso 1 1 calc R
H8C H 0.4823 -0.0368 1.3346 0.034 Uiso 1 1 calc R
C5 C 0.1118(2) 0.2689(2) 0.99680(12) 0.0170(4) Uani 1 1 d .
H5A H 0.1636 0.3764 1.0057 0.020 Uiso 1 1 calc R
H5B H 0.0096 0.2889 0.9975 0.020 Uiso 1 1 calc R
C1 C 0.0287(2) 0.0755(2) 0.86642(12) 0.0155(4) Uani 1 1 d .
H1 H -0.0425 0.0191 0.8880 0.019 Uiso 1 1 calc R
C2 C 0.1705(2) 0.1510(2) 0.78178(13) 0.0198(4) Uani 1 1 d .
H2 H 0.2144 0.1554 0.7334 0.024 Uiso 1 1 calc R
C6 C 0.3365(2) 0.1563(2) 1.08781(13) 0.0178(4) Uani 1 1 d .
H6A H 0.3781 0.2684 1.1025 0.021 Uiso 1 1 calc R
H6B H 0.3659 0.1141 1.0351 0.021 Uiso 1 1 calc R
C3 C 0.2035(2) 0.2483(2) 0.85628(13) 0.0202(4) Uani 1 1 d .
H3 H 0.2749 0.3335 0.8702 0.024 Uiso 1 1 calc R

loop_
_atom_site_aniso_label
_atom_site_aniso_U_11
_atom_site_aniso_U_22
_atom_site_aniso_U_33
_atom_site_aniso_U_23
_atom_site_aniso_U_13
_atom_site_aniso_U_12
I1 0.01838(8) 0.01738(7) 0.01622(7) -0.00170(5) 0.00597(5) -0.00269(5)
O1 0.0150(7) 0.0199(7) 0.0138(6) 0.0041(5) 0.0053(5) -0.0009(5)
O2 0.0238(8) 0.0186(7) 0.0134(7) -0.0006(5) 0.0052(6) 0.0020(6)
N1 0.0154(9) 0.0146(8) 0.0151(8) 0.0013(6) 0.0026(7) 0.0015(6)
N2 0.0165(9) 0.0161(8) 0.0131(8) 0.0016(6) 0.0055(7) -0.0003(7)
C7 0.0178(11) 0.0214(10) 0.0177(10) -0.0029(8) 0.0040(8) 0.0027(8)
C4 0.0217(12) 0.0197(10) 0.0254(11) -0.0047(9) 0.0031(9) 0.0000(9)
C8 0.0241(12) 0.0228(10) 0.0188(10) 0.0031(8) 0.0024(9) 0.0015(9)
C5 0.0209(11) 0.0179(9) 0.0138(9) 0.0006(8) 0.0076(8) 0.0034(8)
C1 0.0150(10) 0.0152(9) 0.0162(9) 0.0051(8) 0.0043(8) 0.0021(8)
C2 0.0219(11) 0.0229(10) 0.0175(10) 0.0002(8) 0.0100(9) -0.0032(9)
C6 0.0139(10) 0.0229(10) 0.0180(10) -0.0020(8) 0.0068(8) -0.0027(8)
C3 0.0216(11) 0.0222(10) 0.0198(10) 0.0006(8) 0.0106(9) -0.0073(8)

loop_
_atom_type_symbol
_atom_type_description
_atom_type_scat_dispersion_real
_atom_type_scat_dispersion_imag
_atom_type_scat_source
C C 0.0033 0.0016 'International Tables Vol C Tables 4.2.6.8 and 6.1.1.4'
N N 0.0061 0.0033 'International Tables Vol C Tables 4.2.6.8 and 6.1.1.4'
O O 0.0106 0.0060 'International Tables Vol C Tables 4.2.6.8 and 6.1.1.4'
I I -0.4742 1.8119 'International Tables Vol C Tables 4.2.6.8 and 6.1.1.4'
H H 0.0000 0.0000 'International Tables Vol C Tables 4.2.6.8 and 6.1.1.4'

loop_
_geom_angle_atom_site_label_1
_geom_angle_atom_site_label_2
_geom_angle_atom_site_label_3
_geom_angle
C5 O1 C6 114.16(13)
C8 O2 C7 111.34(14)
C1 N1 C2 108.71(16)
C1 N1 C4 124.86(16)
C2 N1 C4 126.29(15)
C1 N2 C3 108.74(15)
C1 N2 C5 125.00(15)
C3 N2 C5 126.24(16)
O2 C7 C6 109.12(15)
O2 C7 H7A 109.9
C6 C7 H7A 109.9
O2 C7 H7B 109.9
C6 C7 H7B 109.9
H7A C7 H7B 108.3
N1 C4 H4A 109.5
N1 C4 H4B 109.5
H4A C4 H4B 109.5
N1 C4 H4C 109.5
H4A C4 H4C 109.5
H4B C4 H4C 109.5
O2 C8 H8A 109.5
O2 C8 H8B 109.5
H8A C8 H8B 109.5
O2 C8 H8C 109.5
H8A C8 H8C 109.5
H8B C8 H8C 109.5
O1 C5 N2 111.45(14)
O1 C5 H5A 109.3
N2 C5 H5A 109.3
O1 C5 H5B 109.3
N2 C5 H5B 109.3
H5A C5 H5B 108.0
N1 C1 N2 108.53(16)
N1 C1 H1 125.7
N2 C1 H1 125.7
C3 C2 N1 107.18(16)
C3 C2 H2 126.4
N1 C2 H2 126.4
O1 C6 C7 107.33(14)
O1 C6 H6A 110.2
C7 C6 H6A 110.2
O1 C6 H6B 110.2
C7 C6 H6B 110.2
H6A C6 H6B 108.5
C2 C3 N2 106.83(17)
C2 C3 H3 126.6
N2 C3 H3 126.6

loop_
_geom_bond_atom_site_label_1
_geom_bond_atom_site_label_2
_geom_bond_distance
O1 C5 1.402(2)
O1 C6 1.446(2)
O2 C8 1.425(2)
O2 C7 1.432(2)
N1 C1 1.331(2)
N1 C2 1.384(2)
N1 C4 1.469(2)
N2 C1 1.335(2)
N2 C3 1.386(2)
N2 C5 1.477(2)
C7 C6 1.502(3)
C7 H7A 0.9900
C7 H7B 0.9900
C4 H4A 0.9800
C4 H4B 0.9800
C4 H4C 0.9800
C8 H8A 0.9800
C8 H8B 0.9800
C8 H8C 0.9800
C5 H5A 0.9900
C5 H5B 0.9900
C1 H1 0.9500
C2 C3 1.355(3)
C2 H2 0.9500
C6 H6A 0.9900
C6 H6B 0.9900
C3 H3 0.9500

loop_
_geom_torsion_atom_site_label_1
_geom_torsion_atom_site_label_2
_geom_torsion_atom_site_label_3
_geom_torsion_atom_site_label_4
_geom_torsion
C8 O2 C7 C6 168.63(16)
C6 O1 C5 N2 73.83(19)
C1 N2 C5 O1 73.8(2)
C3 N2 C5 O1 -104.5(2)
C2 N1 C1 N2 0.4(2)
C4 N1 C1 N2 176.36(16)
C3 N2 C1 N1 -0.4(2)
C5 N2 C1 N1 -179.01(16)
C1 N1 C2 C3 -0.1(2)
C4 N1 C2 C3 -176.07(18)
C5 O1 C6 C7 177.47(15)
O2 C7 C6 O1 -63.90(19)
N1 C2 C3 N2 -0.1(2)
C1 N2 C3 C2 0.3(2)
C5 N2 C3 C2 178.89(17)

loop_
_cod_related_entry_id
_cod_related_entry_database
_cod_related_entry_code
1 ChemSpider 30651556
